data_1561197
loop_
_publ_author_name
'Duan, Hui'
'Dan, Wenyan'
'Fang, Xiangdong'

_publ_section_title
;
 Zinc-coordinated MOFs complexes regulated by hydrogen bonds: Synthesis,
 structure and luminescence study toward broadband white-light emission
;
_journal_name_full 'Journal of Solid State Chemistry'
_journal_page_first 159
_journal_page_last 164
_journal_paper_doi 10.1016/j.jssc.2018.01.024
_journal_volume 260
_journal_year 2018
_chemical_formula_sum 'C5 H5 N3 O2'
_chemical_formula_weight 139.12
_space_group_crystal_system monoclinic
_space_group_IT_number 9
_space_group_name_Hall 'C -2yc'
_space_group_name_H-M_alt 'C 1 c 1'
_atom_sites_solution_hydrogens mixed
_cell_angle_alpha 90
_cell_angle_beta 94.623(5)
_cell_angle_gamma 90
_cell_formula_units_Z 4
_cell_length_a 3.6563(3)
_cell_length_b 11.7958(10)
_cell_length_c 13.1011(11)
_cell_measurement_reflns_used 2321
_cell_measurement_temperature 298(2)
_cell_measurement_theta_max 68.19
_cell_measurement_theta_min 6.78
_cell_volume 563.20(8)
_computing_cell_refinement 'Bruker SAINT'
_computing_data_collection 'Bruker APEX3'
_computing_data_reduction 'Bruker SAINT'
_computing_molecular_graphics 'Bruker SHELXTL'
_computing_publication_material 'Bruker SHELXTL'
_computing_structure_refinement 'SHELXL-2016/6 (Sheldrick, 2016)'
_computing_structure_solution 'SHELXT 2014/5 (Sheldrick, 2014)'
_diffrn_ambient_temperature 298(2)
_diffrn_measured_fraction_theta_full 0.996
_diffrn_measured_fraction_theta_max 0.996
_diffrn_measurement_device_type 'Bruker APEX-III CMOS'
_diffrn_measurement_method '\f and \w scans'
_diffrn_radiation_type CuK\a
_diffrn_radiation_wavelength 1.54178
_diffrn_reflns_av_R_equivalents 0.0504
_diffrn_reflns_av_unetI/netI 0.0434
_diffrn_reflns_Laue_measured_fraction_full 0.996
_diffrn_reflns_Laue_measured_fraction_max 0.996
_diffrn_reflns_limit_h_max 3
_diffrn_reflns_limit_h_min -4
_diffrn_reflns_limit_k_max 14
_diffrn_reflns_limit_k_min -14
_diffrn_reflns_limit_l_max 15
_diffrn_reflns_limit_l_min -15
_diffrn_reflns_number 3794
_diffrn_reflns_point_group_measured_fraction_full 0.891
_diffrn_reflns_point_group_measured_fraction_max 0.886
_diffrn_reflns_theta_full 67.679
_diffrn_reflns_theta_max 68.256
_diffrn_reflns_theta_min 6.781
_exptl_absorpt_coefficient_mu 1.122
_exptl_absorpt_correction_type multi-scan
_exptl_absorpt_process_details sadabs
_exptl_crystal_colour colourless
_exptl_crystal_density_diffrn 1.641
_exptl_crystal_description block
_exptl_crystal_F_000 288
_exptl_crystal_size_max 0.120
_exptl_crystal_size_mid 0.090
_exptl_crystal_size_min 0.080
_exptl_transmission_factor_max 0.7531
_exptl_transmission_factor_min 0.5601
_refine_diff_density_max 0.266
_refine_diff_density_min -0.235
_refine_diff_density_rms 0.059
_refine_ls_abs_structure_details
; 
 Flack x determined using 271 quotients [(I+)-(I-)]/[(I+)+(I-)] 
 (Parsons, Flack and Wagner, Acta Cryst. B69 (2013) 249-259). 
;
_refine_ls_abs_structure_Flack -0.2(4)
_refine_ls_extinction_method none
_refine_ls_goodness_of_fit_ref 1.100
_refine_ls_hydrogen_treatment constr
_refine_ls_matrix_type full
_refine_ls_number_parameters 91
_refine_ls_number_reflns 919
_refine_ls_number_restraints 2
_refine_ls_restrained_S_all 1.099
_refine_ls_R_factor_all 0.0705
_refine_ls_R_factor_gt 0.0609
_refine_ls_shift/su_max 0.000
_refine_ls_shift/su_mean 0.000
_refine_ls_structure_factor_coef Fsqd
_refine_ls_weighting_details 'w=1/[\s^2^(Fo^2^)+(0.1090P)^2^+0.2176P] where P=(Fo^2^+2Fc^2^)/3'
_refine_ls_weighting_scheme calc
_refine_ls_wR_factor_gt 0.1644
_refine_ls_wR_factor_ref 0.1761
_reflns_Friedel_coverage 0.767
_reflns_Friedel_fraction_full 0.783
_reflns_Friedel_fraction_max 0.775
_reflns_number_gt 771
_reflns_number_total 919
_reflns_threshold_expression 'I > 2\s(I)'
_cod_data_source_file Hapc.cif
_cod_data_source_block 170522a_a
_cod_original_sg_symbol_H-M 'C c'
_cod_database_code 1561197
_shelx_space_group_comment
; 
The symmetry employed for this shelxl refinement is uniquely defined 
by the following loop, which should always be used as a source of 
symmetry information in preference to the above space-group names. 
They are only intended as comments. 
;
_shelx_estimated_absorpt_t_min 0.877
_shelx_estimated_absorpt_t_max 0.916

loop_
_space_group_symop_operation_xyz
'x, y, z'
'x, -y, z+1/2'
'x+1/2, y+1/2, z'
'x+1/2, -y+1/2, z+1/2'

loop_
_atom_site_label
_atom_site_type_symbol
_atom_site_fract_x
_atom_site_fract_y
_atom_site_fract_z
_atom_site_U_iso_or_equiv
_atom_site_adp_type
_atom_site_occupancy
_atom_site_site_symmetry_order
_atom_site_calc_flag
_atom_site_refinement_flags_posn
_atom_site_refinement_flags_adp
_atom_site_refinement_flags_occupancy
_atom_site_disorder_assembly
_atom_site_disorder_group
N1 N 0.6744(14) 0.3158(4) 0.3734(4) 0.0574(14) Uani 1 1 d . . . . .
C1 C 0.4396(16) 0.2441(5) 0.6366(5) 0.0585(15) Uani 1 1 d . . . . .
O1 O 0.3248(13) 0.3008(3) 0.7127(3) 0.0664(13) Uani 1 1 d . . . . .
H1A H 0.285150 0.257008 0.759143 0.080 Uiso 1 1 d R U . . .
C5 C 0.4143(16) 0.4272(5) 0.5323(4) 0.0571(15) Uani 1 1 d . . . . .
H5 H 0.317644 0.464790 0.586454 0.069 Uiso 1 1 calc R U . . .
C4 C 0.6038(17) 0.4293(4) 0.3701(5) 0.0566(14) Uani 1 1 d . . . . .
C2 C 0.4962(18) 0.3102(5) 0.5441(5) 0.0516(12) Uani 1 1 d . . . . .
O2 O 0.5020(15) 0.1422(4) 0.6394(4) 0.0744(15) Uani 1 1 d . . . . .
N2 N 0.4672(14) 0.4854(4) 0.4494(4) 0.0597(13) Uani 1 1 d . . . . .
N3 N 0.6736(16) 0.4857(4) 0.2879(4) 0.0665(14) Uani 1 1 d . . . . .
H3A H 0.633013 0.557443 0.284457 0.080 Uiso 1 1 calc R U . . .
H3AB H 0.759966 0.450991 0.237377 0.080 Uiso 1 1 calc R U . . .
C3 C 0.6216(15) 0.2583(5) 0.4587(4) 0.0571(15) Uani 1 1 d . . . . .
H3 H 0.670483 0.180933 0.460917 0.068 Uiso 1 1 calc R U . . .

loop_
_atom_site_aniso_label
_atom_site_aniso_U_11
_atom_site_aniso_U_22
_atom_site_aniso_U_33
_atom_site_aniso_U_23
_atom_site_aniso_U_13
_atom_site_aniso_U_12
N1 0.071(4) 0.048(2) 0.054(3) -0.003(2) 0.014(3) 0.005(2)
C1 0.065(4) 0.049(2) 0.063(3) -0.003(3) 0.018(3) -0.002(3)
O1 0.091(3) 0.050(2) 0.061(2) -0.0010(19) 0.023(2) -0.0028(19)
C5 0.065(4) 0.052(3) 0.056(3) -0.004(2) 0.015(3) 0.002(2)
C4 0.063(4) 0.049(3) 0.059(3) 0.000(3) 0.012(2) 0.002(3)
C2 0.057(3) 0.048(2) 0.051(3) -0.004(3) 0.010(2) 0.003(2)
O2 0.107(4) 0.050(2) 0.070(3) 0.0056(19) 0.028(3) 0.008(2)
N2 0.074(3) 0.048(2) 0.058(3) -0.002(2) 0.013(2) 0.009(2)
N3 0.094(4) 0.048(2) 0.060(3) 0.005(2) 0.021(2) 0.011(2)
C3 0.065(4) 0.049(3) 0.059(3) -0.001(3) 0.017(3) 0.003(2)

loop_
_atom_type_symbol
_atom_type_description
_atom_type_scat_dispersion_real
_atom_type_scat_dispersion_imag
_atom_type_scat_source
C C 0.0181 0.0091 'International Tables Vol C Tables 4.2.6.8 and 6.1.1.4'
H H 0.0000 0.0000 'International Tables Vol C Tables 4.2.6.8 and 6.1.1.4'
N N 0.0311 0.0180 'International Tables Vol C Tables 4.2.6.8 and 6.1.1.4'
O O 0.0492 0.0322 'International Tables Vol C Tables 4.2.6.8 and 6.1.1.4'

loop_
_geom_angle_atom_site_label_1
_geom_angle_atom_site_label_2
_geom_angle_atom_site_label_3
_geom_angle
_geom_angle_site_symmetry_1
_geom_angle_site_symmetry_3
C3 N1 C4 119.1(5) . .
O2 C1 O1 123.7(6) . .
O2 C1 C2 120.5(6) . .
O1 C1 C2 115.9(5) . .
C1 O1 H1A 109.5 . .
N2 C5 C2 123.7(6) . .
N2 C5 H5 118.1 . .
C2 C5 H5 118.1 . .
N3 C4 N2 119.3(5) . .
N3 C4 N1 118.5(5) . .
N2 C4 N1 122.2(5) . .
C3 C2 C5 115.1(6) . .
C3 C2 C1 120.6(5) . .
C5 C2 C1 124.3(6) . .
C5 N2 C4 117.7(5) . .
C4 N3 H3A 120.0 . .
C4 N3 H3AB 120.0 . .
H3A N3 H3AB 120.0 . .
N1 C3 C2 122.1(5) . .
N1 C3 H3 119.0 . .
C2 C3 H3 119.0 . .

loop_
_geom_bond_atom_site_label_1
_geom_bond_atom_site_label_2
_geom_bond_distance
_geom_bond_site_symmetry_2
N1 C3 1.334(8) .
N1 C4 1.364(7) .
C1 O2 1.224(8) .
C1 O1 1.298(7) .
C1 C2 1.470(9) .
O1 H1A 0.8201 .
C5 N2 1.313(8) .
C5 C2 1.418(8) .
C5 H5 0.9300 .
C4 N3 1.308(8) .
C4 N2 1.361(7) .
C2 C3 1.385(8) .
N3 H3A 0.8600 .
N3 H3AB 0.8600 .
C3 H3 0.9300 .

loop_
_geom_hbond_atom_site_label_D
_geom_hbond_atom_site_label_H
_geom_hbond_atom_site_label_A
_geom_hbond_distance_DH
_geom_hbond_distance_HA
_geom_hbond_distance_DA
_geom_hbond_angle_DHA
_geom_hbond_site_symmetry_A
O1 H1A N1 0.82 1.80 2.611(6) 169.4 4_455
N3 H3A O1 0.86 2.19 2.956(7) 148.9 2_564
N3 H3AB O2 0.86 1.96 2.808(7) 170.7 4_554

loop_
_geom_torsion_atom_site_label_1
_geom_torsion_atom_site_label_2
_geom_torsion_atom_site_label_3
_geom_torsion_atom_site_label_4
_geom_torsion
_geom_torsion_site_symmetry_1
_geom_torsion_site_symmetry_2
_geom_torsion_site_symmetry_3
_geom_torsion_site_symmetry_4
C3 N1 C4 N3 176.7(6) . . . .
C3 N1 C4 N2 -2.7(10) . . . .
N2 C5 C2 C3 -3.1(9) . . . .
N2 C5 C2 C1 179.8(6) . . . .
O2 C1 C2 C3 -0.1(10) . . . .
O1 C1 C2 C3 179.4(6) . . . .
O2 C1 C2 C5 176.8(7) . . . .
O1 C1 C2 C5 -3.7(9) . . . .
C2 C5 N2 C4 0.9(9) . . . .
N3 C4 N2 C5 -177.3(6) . . . .
N1 C4 N2 C5 2.1(9) . . . .
C4 N1 C3 C2 0.2(9) . . . .
C5 C2 C3 N1 2.5(9) . . . .
C1 C2 C3 N1 179.7(6) . . . .
